data_1567265
loop_
_publ_author_name
'Popov, D. Yu.'
'Kavun, V. Ya.'
'Gerasimenko, A. V.'
'Sergienko, V. I.'
'Antokhina, T. F.'

_publ_section_title
;
 Crystal Structures of LiCsTiF6 and Cs2TiF6 and Internal Mobility of
 Complex Anions
;
_journal_issue 1
_journal_name_full 'Russian Journal of Coordination Chemistry'
_journal_page_first 19
_journal_page_last 24
_journal_paper_doi 10.1023/A:1013707619394
_journal_volume 28
_journal_year 2002
_chemical_formula_moiety 'Cs2 F6 Ti'
_chemical_formula_sum 'Cs2 F6 Ti'
_chemical_formula_weight 427.67
_chemical_name_systematic
;
Dicaesium hexafluorotitanate
;
_space_group_crystal_system hexagonal
_space_group_IT_number 164
_space_group_name_Hall '-P 3 2"'
_space_group_name_H-M_alt 'P -3 m 1'
_symmetry_Int_Tables_number 164
_symmetry_space_group_name_H-M 'P -3 m 1'
_audit_creation_method 'manually at INEOS RAS'
_cell_angle_alpha 90
_cell_angle_beta 90
_cell_angle_gamma 120
_cell_formula_units_Z 1
_cell_length_a 6.213(1)
_cell_length_b 6.213(1)
_cell_length_c 5.004(1)
_cell_volume 167.28(5)
_diffrn_ambient_temperature 295
_diffrn_radiation_probe x-ray
_diffrn_radiation_type MoK\a
_exptl_crystal_density_diffrn 4.25
_exptl_crystal_description prism
_exptl_crystal_F_000 186
_refine_ls_R_factor_gt 0.0174
_refine_ls_wR_factor_ref 0.0457
_cod_data_source_file R33-34old.cif
_cod_data_source_block compound_R34old
_cod_original_cell_volume 167.2(3)
_cod_database_code 1567265

loop_
_symmetry_equiv_pos_site_id
_symmetry_equiv_pos_as_xyz
1 x,y,z
2 -y,x-y,z
3 -x+y,-x,z
4 y,x,-z
5 -x,-x+y,-z
6 x-y,-y,-z
7 -x,-y,-z
8 y,-x+y,-z
9 x-y,x,-z
10 -y,-x,z
11 x,x-y,z
12 -x+y,y,z

loop_
_atom_site_label
_atom_site_type_symbol
_atom_site_fract_x
_atom_site_fract_y
_atom_site_fract_z
_atom_site_U_iso_or_equiv
Ti Ti 0 0 0 0.0161(3)
Cs Cs 0.6667 0.3333 0.3072(1) 0.0229(2)
F F 0.1440(2) 0.8560(2) 0.2083(5) 0.0281(5)
